data_1576452
loop_
_publ_author_name
'Radovi&#x107;, Aleksa'
'Healy, Maria C.'
'Datta, Arnadeep'
'Das, Deborshee'
'Cai, Likun'
'Diaz, Steven'
'Gogoi, Achyut Ranjan'
'Wolford, Nikki J.'
'Carpenter, Stephanie H.'
'Brenessel, William W.'
'McCamant, David'
'Gutierrez, Osvaldo'
'Neidig, Michael L.'

_publ_section_title
;
 Iron tris-mesityl: a homoleptic iron(ii) ferrate species for directed C-H
 activation.
;
_journal_issue 14
_journal_name_full 'Chemical science'
_journal_page_first 7002
_journal_page_last 7009
_journal_paper_doi 10.1039/d5sc08832a
_journal_volume 17
_journal_year 2026
_chemical_formula_moiety 'C33 H24 Fe N3, C18 H36 K N2 O6, 2(C4 H8 O)'
_chemical_formula_sum 'C59 H76 Fe K N5 O8'
_chemical_formula_weight 1078.19
_space_group_crystal_system triclinic
_space_group_IT_number 2
_space_group_name_Hall '-P 1'
_space_group_name_H-M_alt 'P -1'
_atom_sites_solution_hydrogens geom
_atom_sites_solution_primary dual
_atom_sites_solution_secondary difmap
_audit_creation_date 2022-05-09
_audit_creation_method
;
Olex2 1.5
(compiled 2022.04.07 svn.rca3783a0 for OlexSys, GUI svn.r6498)
;
_audit_update_record
;
2024-07-30 deposited with the CCDC.	2026-02-04 downloaded from the CCDC.
;
_cell_angle_alpha 91.8400(10)
_cell_angle_beta 90.5310(10)
_cell_angle_gamma 93.0570(10)
_cell_formula_units_Z 2
_cell_length_a 12.9303(2)
_cell_length_b 13.4933(2)
_cell_length_c 15.5169(2)
_cell_measurement_reflns_used 37120
_cell_measurement_temperature 100.00(10)
_cell_measurement_theta_max 77.6690
_cell_measurement_theta_min 3.2920
_cell_volume 2701.86(7)
_computing_cell_refinement 'CrysAlisPro 1.171.41.120a (Rigaku OD, 2021)'
_computing_data_collection 'CrysAlisPro 1.171.41.120a (Rigaku OD, 2021)'
_computing_data_reduction 'CrysAlisPro 1.171.41.120a (Rigaku OD, 2021)'
_computing_molecular_graphics 'Olex2 1.5 (Dolomanov et al., 2009)'
_computing_publication_material 'Olex2 1.5 (Dolomanov et al., 2009)'
_computing_structure_refinement 'SHELXL 2018/3 (Sheldrick, 2015b)'
_computing_structure_solution 'SHELXT 2018/2 (Sheldrick, 2015a)'
_diffrn_ambient_environment N~2~
_diffrn_ambient_temperature 100.00(10)
_diffrn_detector 'Hybrid Pixel Array Detector'
_diffrn_detector_area_resol_mean 10.0000
_diffrn_detector_type HyPix
_diffrn_measured_fraction_theta_full 0.998
_diffrn_measured_fraction_theta_max 0.980
_diffrn_measurement_details
;
List of Runs (angles in degrees, time in seconds):

  # Type    Start    End  Width  t~exp~   \w     \q     \k     \f   Frames
#--------------------------------------------------------------------------
  1  \w   -120.00 -51.00   0.50    0.72    --  -47.29-158.00 -97.00  138
  2  \w   -108.00 -30.00   0.50    0.72    --  -47.29 158.00 -63.00  156
  3  \w    -84.00  -9.00   0.50    0.72    --  -47.29 119.00 142.00  150
  4  \w     73.00 120.00   0.50    0.72    --   47.29 158.00 -63.00   94
  5  \w     30.00  92.00   0.50    0.72    --   47.29-119.00  56.00  124
  6  \w     51.00 115.00   0.50    0.72    --   47.29-158.00 -97.00  128
  7  \w    -16.00  28.00   0.50    0.72    --  -47.29  19.00-150.00   88
  8  \w    -16.00  28.00   0.50    0.72    --  -47.29  19.00  90.00   88
  9  \w    -16.00  28.00   0.50    0.72    --  -47.29  19.00-120.00   88
 10  \w    -16.00  28.00   0.50    0.72    --  -47.29  19.00 120.00   88
 11  \w    -16.00  28.00   0.50    0.72    --  -47.29  19.00   0.00   88
 12  \w    -16.00  28.00   0.50    0.72    --  -47.29  19.00 -30.00   88
 13  \w   -120.00 -73.00   0.50    0.72    --  -47.29-125.00  90.00   94
 14  \w   -120.00 -73.00   0.50    0.72    --  -47.29-125.00-150.00   94
 15  \w     25.00 120.00   0.50    0.72    --   47.29  77.00 -60.00  190
 16  \w     25.00 120.00   0.50    0.72    --   47.29  77.00-120.00  190
 17  \w     25.00 120.00   0.50    0.72    --   47.29  77.00   0.00  190
 18  \w     32.00 120.00   0.50    0.72    --   47.29  57.00-150.00  176
 19  \w     25.00 120.00   0.50    0.72    --   47.29  77.00 120.00  190
 20  \w     25.00 120.00   0.50    0.72    --   47.29  77.00-180.00  190
 21  \w     32.00 120.00   0.50    0.72    --   47.29  57.00 -30.00  176
 22  \w     35.00 120.00   0.50    0.72    --   47.29  38.00  90.00  170
 23  \w     35.00 120.00   0.50    0.72    --   47.29  38.00-180.00  170
 24  \w     35.00 120.00   0.50    0.72    --   47.29  38.00 -60.00  170
 25  \w     25.00 120.00   0.50    0.72    --   47.29  77.00 -30.00  190
 26  \w     25.00 120.00   0.50    0.72    --   47.29  77.00  60.00  190
 27  \w    -84.00 -19.00   0.50    2.90    --  -91.75 119.00 142.00  130
 28  \w   -109.00 -30.00   0.50    2.90    --  -91.75 158.00 -63.00  158
 29  \w   -163.00 -77.00   0.50    2.90    --  -91.75-119.00  56.00  172
 30  \w   -163.00 -79.00   0.50    2.90    --  -91.75 -45.00 120.00  168
 31  \w    -65.00 -19.00   0.50    2.90    --  -91.75  61.00 -60.00   92
 32  \w   -163.00-119.00   0.50    2.90    --  -91.75 -75.00 -77.20   88
 33  \w   -163.00 -69.00   0.50    2.90    --  -91.75 -76.00  96.33  188
 34  \w   -163.00 -69.00   0.50    2.90    --  -91.75 -77.00   0.00  188
 35  \w   -163.00 -69.00   0.50    2.90    --  -91.75 -77.00-120.00  188
 36  \w     99.00 178.00   0.50    2.90    --  113.25 119.00 142.00  158
 37  \w     73.00 160.00   0.50    2.90    --  113.25 158.00 -63.00  174
 38  \w     51.00 135.00   0.50    2.90    --  113.25-158.00 -97.00  168
 39  \w     42.00 110.00   0.50    2.90    --  113.25-119.00  56.00  136
 40  \w     42.00  79.00   0.50    2.90    --  113.25 -61.00  30.00   74
 41  \w     42.00 111.00   0.50    2.90    --  113.25-125.00 150.00  138
 42  \w     42.00 111.00   0.50    2.90    --  113.25-125.00-120.00  138
 43  \w     95.00 178.00   0.50    2.90    --  113.25 125.00  90.00  166
 44  \w    100.00 178.00   0.50    2.90    --  113.25  15.00 -30.00  156
 45  \w    101.00 178.00   0.50    2.90    --  113.25  30.00-120.00  154
 46  \w     97.00 178.00   0.50    2.90    --  113.25  61.00  30.00  162
 47  \w    101.00 178.00   0.50    2.90    --  113.25  45.00  60.00  154
 48  \w     42.00 106.00   0.50    2.90    --  113.25 -94.00 -90.00  128
 49  \w     42.00 111.00   0.50    2.90    --  113.25-125.00  90.00  138
 50  \w     42.00 106.00   0.50    2.90    --  113.25 -94.00-120.00  128
 51  \w     42.00  79.00   0.50    2.90    --  113.25 -61.00-150.00   74
 52  \w     97.00 178.00   0.50    2.90    --  113.25  61.00 -60.00  162
 53  \w     97.00 178.00   0.50    2.90    --  113.25  61.00   0.00  162
 54  \w     42.00  79.00   0.50    2.90    --  113.25 -61.00 120.00   74
 55  \w    100.00 178.00   0.50    2.90    --  113.25  15.00 120.00  156
 56  \w    100.00 178.00   0.50    2.90    --  113.25  15.00-180.00  156
 57  \w     42.00 111.00   0.50    2.90    --  113.25-125.00-180.00  138
 58  \w     42.00 106.00   0.50    2.90    --  113.25 -94.00  90.00  128
 59  \w     42.00 106.00   0.50    2.90    --  113.25 -94.00  30.00  128
 60  \w     42.00 106.00   0.50    2.90    --  113.25 -94.00-150.00  128
 61  \w     42.00 106.00   0.50    2.90    --  113.25 -94.00 -60.00  128
 62  \w     42.00 111.00   0.50    2.90    --  113.25-125.00  30.00  138
 63  \w     42.00  79.00   0.50    2.90    --  113.25 -61.00  60.00   74
 64  \w     42.00 106.00   0.50    2.90    --  113.25 -94.00 120.00  128
 65  \w    101.00 178.00   0.50    2.90    --  113.25  45.00 -90.00  154
 66  \w     95.00 178.00   0.50    2.90    --  113.25 125.00 -60.00  166
 67  \w     42.00 106.00   0.50    2.90    --  113.25 -94.00 -30.00  128
 68  \w     42.00 106.00   0.50    2.90    --  113.25 -95.00 136.57  128
 69  \w     42.00 111.00   0.50    2.90    --  113.25-125.00 120.00  138
 70  \w    101.00 178.00   0.50    2.90    --  113.25  45.00-180.00  154
 71  \w     42.00  79.00   0.50    2.90    --  113.25 -61.00-120.00   74
;
_diffrn_measurement_device 'four-circle diffractometer'
_diffrn_measurement_device_type 'XtaLAB Synergy, Dualflex, HyPix'
_diffrn_measurement_method '\w scans'
_diffrn_orient_matrix_type 'CrysAlisPro convention (1999,Acta A55,543-557)'
_diffrn_orient_matrix_UB_11 0.1166866000
_diffrn_orient_matrix_UB_12 -0.0083956000
_diffrn_orient_matrix_UB_13 -0.0158818000
_diffrn_orient_matrix_UB_21 0.0180771000
_diffrn_orient_matrix_UB_22 -0.0129739000
_diffrn_orient_matrix_UB_23 0.0971670000
_diffrn_orient_matrix_UB_31 -0.0171742000
_diffrn_orient_matrix_UB_32 -0.1133477000
_diffrn_orient_matrix_UB_33 -0.0132191000
_diffrn_radiation_monochromator mirror
_diffrn_radiation_probe x-ray
_diffrn_radiation_type 'Cu K\a'
_diffrn_radiation_wavelength 1.54184
_diffrn_reflns_av_R_equivalents 0.0632
_diffrn_reflns_av_unetI/netI 0.0301
_diffrn_reflns_Laue_measured_fraction_full 0.998
_diffrn_reflns_Laue_measured_fraction_max 0.980
_diffrn_reflns_limit_h_max 16
_diffrn_reflns_limit_h_min -16
_diffrn_reflns_limit_k_max 14
_diffrn_reflns_limit_k_min -17
_diffrn_reflns_limit_l_max 19
_diffrn_reflns_limit_l_min -19
_diffrn_reflns_number 91029
_diffrn_reflns_point_group_measured_fraction_full 0.998
_diffrn_reflns_point_group_measured_fraction_max 0.980
_diffrn_reflns_theta_full 74.504
_diffrn_reflns_theta_max 80.614
_diffrn_reflns_theta_min 3.282
_diffrn_source 'micro-focus sealed X-ray tube'
_diffrn_source_type 'PhotonJet (Cu) X-ray Source'
_exptl_absorpt_coefficient_mu 3.409
_exptl_absorpt_correction_T_max 1.00000
_exptl_absorpt_correction_T_min 0.64132
_exptl_absorpt_correction_type multi-scan
_exptl_absorpt_process_details
;
CrysAlisPro 1.171.41.120a (Rigaku Oxford Diffraction, 2021)
Empirical absorption correction using spherical harmonics,
implemented in SCALE3 ABSPACK scaling algorithm.
;
_exptl_crystal_colour orange-black
_exptl_crystal_colour_primary black
_exptl_crystal_density_diffrn 1.325
_exptl_crystal_description plate
_exptl_crystal_F_000 1148
_exptl_crystal_size_max 0.3
_exptl_crystal_size_mid 0.12
_exptl_crystal_size_min 0.033
_refine_diff_density_max 0.677
_refine_diff_density_min -0.748
_refine_diff_density_rms 0.064
_refine_ls_extinction_method none
_refine_ls_goodness_of_fit_ref 1.079
_refine_ls_hydrogen_treatment constr
_refine_ls_matrix_type full
_refine_ls_number_parameters 785
_refine_ls_number_reflns 11619
_refine_ls_number_restraints 162
_refine_ls_restrained_S_all 1.078
_refine_ls_R_factor_all 0.0610
_refine_ls_R_factor_gt 0.0550
_refine_ls_shift/su_max 0.000
_refine_ls_shift/su_mean 0.000
_refine_ls_structure_factor_coef Fsqd
_refine_ls_weighting_details 'w=1/[\s^2^(Fo^2^)+(0.0940P)^2^+1.3682P] where P=(Fo^2^+2Fc^2^)/3'
_refine_ls_weighting_scheme calc
_refine_ls_wR_factor_gt 0.1542
_refine_ls_wR_factor_ref 0.1603
_reflns_Friedel_coverage 0.000
_reflns_number_gt 10296
_reflns_number_total 11619
_reflns_threshold_expression 'I > 2\s(I)'
_cod_data_source_file d5sc08832a2.cif
_cod_data_source_block neiar11
_cod_depositor_comments 'Adding full bibliography for 1576451--1576463.cif.'
_cod_database_code 1576452
_shelx_shelxl_version_number 2018/3
_shelx_space_group_comment
;
The symmetry employed for this shelxl refinement is uniquely defined
by the following loop, which should always be used as a source of
symmetry information in preference to the above space-group names.
They are only intended as comments.
;
_olex2_refinement_description
;
1. Fixed Uiso
 At 1.2 times of:
  All C(H) groups, All C(H,H) groups
2. Restrained distances
 N4-C46 \\sim N4-C46' \\sim N5-C39 \\sim N5'-C39' \\sim N5-C45 \\sim N5'-C45
 with sigma of 0.02
 C44-O4 \\sim C44'-O4 \\sim C38-O2 \\sim C38'-O2
 with sigma of 0.02
3. Uiso/Uaniso restraints and constraints
All non-hydrogen atoms have similar U: within 1.2A with sigma of 0.01 and sigma
for terminal atoms of 0.02 within 1.2A
4. Same fragment restrains
{N5, C39, C38} sigma for 1-2: 0.02, 1-3: 0.04
{N5', C39', C38'} sigma for 1-2: 0.02, 1-3: 0.04
as in
{N5', C45', C44'}
{C46, C47, O5, C48, C49, O6, C50, C51, C45, C44} sigma for 1-2: 0.02, 1-3: 0.04
as in
{C46', C47', O5', C48', C49', O6', C50', C51', O7, C52}
5. Others
 Sof(N5')=Sof(C45')=Sof(H45A)=Sof(H45B)=Sof(C44')=Sof(H44A)=Sof(H44B)=
 Sof(C39')=Sof(H39C)=Sof(H39D)=Sof(C38')=Sof(H38C)=Sof(H38D)=Sof(C46')=
 Sof(H46C)=Sof(H46D)=Sof(C47')=Sof(H47C)=Sof(H47D)=Sof(O5')=Sof(C48')=Sof(H48C)=
 Sof(H48D)=Sof(C49')=Sof(H49C)=Sof(H49D)=Sof(O6')=Sof(C50')=Sof(H50C)=Sof(H50D)=
 Sof(C51')=Sof(H51C)=Sof(H51D)=1-FVAR(1)
 Sof(N5)=Sof(C39)=Sof(H39A)=Sof(H39B)=Sof(C38)=Sof(H38A)=Sof(H38B)=Sof(C46)=
 Sof(H46A)=Sof(H46B)=Sof(C47)=Sof(H47A)=Sof(H47B)=Sof(O5)=Sof(C48)=Sof(H48A)=
 Sof(H48B)=Sof(C49)=Sof(H49A)=Sof(H49B)=Sof(O6)=Sof(C50)=Sof(H50A)=Sof(H50B)=
 Sof(C51)=Sof(H51A)=Sof(H51B)=Sof(C45)=Sof(H45C)=Sof(H45D)=Sof(C44)=Sof(H44C)=
 Sof(H44D)=FVAR(1)
6.a Secondary CH2 refined with riding coordinates:
 C34(H34A,H34B), C35(H35A,H35B), C36(H36A,H36B), C37(H37A,H37B), C39(H39A,
 H39B), C38(H38A,H38B), C45'(H45A,H45B), C44'(H44A,H44B), C39'(H39C,H39D),
 C38'(H38C,H38D), C40(H40A,H40B), C41(H41A,H41B), C42(H42A,H42B), C43(H43A,
 H43B), C46(H46A,H46B), C47(H47A,H47B), C48(H48A,H48B), C49(H49A,H49B),
 C50(H50A,H50B), C51(H51A,H51B), C45(H45C,H45D), C44(H44C,H44D), C46'(H46C,
 H46D), C47'(H47C,H47D), C48'(H48C,H48D), C49'(H49C,H49D), C50'(H50C,H50D),
 C51'(H51C,H51D), C52(H52A,H52B), C53(H53A,H53B), C54(H54A,H54B), C55(H55A,
 H55B), C56(H56A,H56B), C57(H57A,H57B), C58(H58A,H58B), C59(H59A,H59B)
6.b Aromatic/amide H refined with riding coordinates:
 C2(H2), C3(H3), C4(H4), C5(H5), C8(H8), C9(H9), C10(H10), C11(H11), C13(H13),
 C14(H14), C15(H15), C16(H16), C19(H19), C20(H20), C21(H21), C22(H22), C24(H24),
  C25(H25), C26(H26), C27(H27), C30(H30), C31(H31), C32(H32), C33(H33)
;
_olex2_submission_original_sample_id neiar11
_olex2_submission_special_instructions 'No special instructions were received'
_oxdiff_exptl_absorpt_empirical_details
;
Empirical correction (ABSPACK) includes:
- Absorption correction using spherical harmonics
- Frame scaling
;
_oxdiff_exptl_absorpt_empirical_full_max 1.475
_oxdiff_exptl_absorpt_empirical_full_min 0.676

loop_
_space_group_symop_operation_xyz
'x, y, z'
'-x, -y, -z'

loop_
_atom_site_label
_atom_site_type_symbol
_atom_site_fract_x
_atom_site_fract_y
_atom_site_fract_z
_atom_site_U_iso_or_equiv
_atom_site_adp_type
_atom_site_occupancy
_atom_site_site_symmetry_order
_atom_site_calc_flag
_atom_site_refinement_flags_posn
_atom_site_refinement_flags_adp
_atom_site_refinement_flags_occupancy
_atom_site_disorder_assembly
_atom_site_disorder_group
Fe1 Fe 0.33640(3) 0.84053(2) 0.65925(2) 0.03210(11) Uani 1 1 d . . . . .
N1 N 0.36159(16) 0.79579(15) 0.53881(13) 0.0373(4) Uani 1 1 d . . . . .
N2 N 0.48500(16) 0.88412(14) 0.67731(13) 0.0356(4) Uani 1 1 d . . . . .
N3 N 0.29556(18) 0.97544(15) 0.62575(12) 0.0397(5) Uani 1 1 d . . . . .
C1 C 0.36191(17) 0.70217(17) 0.68120(15) 0.0327(4) Uani 1 1 d . . . . .
C2 C 0.35980(18) 0.65006(17) 0.75879(16) 0.0356(5) Uani 1 1 d . . . . .
H2 H 0.346359 0.685479 0.811036 0.043 Uiso 1 1 calc R U . . .
C3 C 0.37645(17) 0.54969(18) 0.76209(17) 0.0380(5) Uani 1 1 d . . . . .
H3 H 0.373147 0.517766 0.815751 0.046 Uiso 1 1 calc R U . . .
C4 C 0.39811(18) 0.49507(17) 0.68687(18) 0.0394(5) Uani 1 1 d . . . . .
H4 H 0.409187 0.426134 0.688836 0.047 Uiso 1 1 calc R U . . .
C5 C 0.40311(17) 0.54330(17) 0.60960(16) 0.0358(5) Uani 1 1 d . . . . .
H5 H 0.418572 0.507369 0.558082 0.043 Uiso 1 1 calc R U . . .
C6 C 0.38558(17) 0.64450(17) 0.60667(15) 0.0337(5) Uani 1 1 d . . . . .
C7 C 0.38728(18) 0.69897(17) 0.52687(15) 0.0361(5) Uani 1 1 d . . . . .
C8 C 0.4122(2) 0.66122(19) 0.44555(17) 0.0414(5) Uani 1 1 d . . . . .
H8 H 0.429583 0.593921 0.438727 0.050 Uiso 1 1 calc R U . . .
C9 C 0.4119(2) 0.7206(2) 0.37481(18) 0.0494(6) Uani 1 1 d . . . . .
H9 H 0.428783 0.694941 0.319267 0.059 Uiso 1 1 calc R U . . .
C10 C 0.3862(3) 0.8190(2) 0.38680(18) 0.0512(7) Uani 1 1 d . . . . .
H10 H 0.385867 0.862038 0.339558 0.061 Uiso 1 1 calc R U . . .
C11 C 0.3612(2) 0.85285(19) 0.46844(16) 0.0445(6) Uani 1 1 d . . . . .
H11 H 0.342820 0.919791 0.475760 0.053 Uiso 1 1 calc R U . . .
C12 C 0.33242(17) 0.87204(15) 0.78241(14) 0.0298(4) Uani 1 1 d . . . . .
C13 C 0.24835(18) 0.86283(16) 0.83814(15) 0.0335(4) Uani 1 1 d . . . . .
H13 H 0.182096 0.842912 0.814633 0.040 Uiso 1 1 calc R U . . .
C14 C 0.25772(19) 0.88151(17) 0.92593(15) 0.0352(5) Uani 1 1 d . . . . .
H14 H 0.198404 0.874872 0.961378 0.042 Uiso 1 1 calc R U . . .
C15 C 0.35380(19) 0.91006(18) 0.96272(15) 0.0373(5) Uani 1 1 d . . . . .
H15 H 0.360516 0.922573 1.023165 0.045 Uiso 1 1 calc R U . . .
C16 C 0.43903(19) 0.91993(17) 0.91037(15) 0.0358(5) Uani 1 1 d . . . . .
H16 H 0.505129 0.938818 0.934691 0.043 Uiso 1 1 calc R U . . .
C17 C 0.42800(17) 0.90208(15) 0.82134(14) 0.0316(4) Uani 1 1 d . . . . .
C18 C 0.51378(18) 0.91074(15) 0.76099(14) 0.0326(4) Uani 1 1 d . . . . .
C19 C 0.61534(19) 0.94200(17) 0.78270(17) 0.0382(5) Uani 1 1 d . . . . .
H19 H 0.632685 0.961591 0.840614 0.046 Uiso 1 1 calc R U . . .
C20 C 0.6915(2) 0.94465(18) 0.71992(18) 0.0416(5) Uani 1 1 d . . . . .
H20 H 0.761118 0.965241 0.734336 0.050 Uiso 1 1 calc R U . . .
C21 C 0.6634(2) 0.91649(18) 0.63568(17) 0.0421(5) Uani 1 1 d . . . . .
H21 H 0.713829 0.917065 0.591524 0.050 Uiso 1 1 calc R U . . .
C22 C 0.56164(19) 0.88771(17) 0.61684(16) 0.0377(5) Uani 1 1 d . . . . .
H22 H 0.543609 0.869357 0.558794 0.045 Uiso 1 1 calc R U . . .
C23 C 0.18622(19) 0.81188(18) 0.64841(14) 0.0374(5) Uani 1 1 d . . . . .
C24 C 0.12625(19) 0.7248(2) 0.66417(16) 0.0408(5) Uani 1 1 d . . . . .
H24 H 0.160398 0.668458 0.682615 0.049 Uiso 1 1 calc R U . . .
C25 C 0.0193(2) 0.7171(2) 0.65407(18) 0.0482(6) Uani 1 1 d . . . . .
H25 H -0.018251 0.656964 0.666625 0.058 Uiso 1 1 calc R U . . .
C26 C -0.0334(2) 0.7990(3) 0.6251(2) 0.0592(9) Uani 1 1 d . . . . .
H26 H -0.106420 0.794241 0.617093 0.071 Uiso 1 1 calc R U . . .
C27 C 0.0225(2) 0.8856(2) 0.60855(19) 0.0551(8) Uani 1 1 d . . . . .
H27 H -0.012368 0.941096 0.589150 0.066 Uiso 1 1 calc R U . . .
C28 C 0.1301(2) 0.8930(2) 0.61995(16) 0.0436(6) Uani 1 1 d . . . . .
C29 C 0.1924(2) 0.9842(2) 0.60810(15) 0.0442(6) Uani 1 1 d . . . . .
C30 C 0.1558(3) 1.0756(2) 0.58319(17) 0.0545(8) Uani 1 1 d . . . . .
H30 H 0.084140 1.080560 0.571046 0.065 Uiso 1 1 calc R U . . .
C31 C 0.2223(3) 1.1574(2) 0.57626(18) 0.0589(9) Uani 1 1 d . . . . .
H31 H 0.197529 1.218962 0.559275 0.071 Uiso 1 1 calc R U . . .
C32 C 0.3268(3) 1.1486(2) 0.59455(17) 0.0535(7) Uani 1 1 d . . . . .
H32 H 0.374738 1.204099 0.590487 0.064 Uiso 1 1 calc R U . . .
C33 C 0.3596(2) 1.05769(19) 0.61877(16) 0.0443(6) Uani 1 1 d . . . . .
H33 H 0.431147 1.052458 0.631246 0.053 Uiso 1 1 calc R U . . .
K1 K 0.17092(3) 0.51164(4) 0.22737(3) 0.03903(13) Uani 1 1 d . . . . .
O1 O 0.27762(12) 0.35987(12) 0.30520(10) 0.0354(3) Uani 1 1 d . . . . .
O2 O 0.20280(13) 0.51329(13) 0.40756(11) 0.0403(4) Uani 1 1 d D . . . .
O3 O 0.31125(14) 0.58978(13) 0.10456(12) 0.0441(4) Uani 1 1 d . . . . .
O4 O 0.17458(18) 0.71604(15) 0.19025(14) 0.0580(5) Uani 1 1 d D . . . .
N4 N 0.28374(17) 0.37205(16) 0.11362(14) 0.0424(5) Uani 1 1 d D . . . .
C34 C 0.3223(3) 0.2932(2) 0.16664(18) 0.0515(7) Uani 1 1 d . . . . .
H34A H 0.378815 0.261421 0.135349 0.062 Uiso 1 1 calc R U . . .
H34B H 0.265613 0.241947 0.173779 0.062 Uiso 1 1 calc R U . . .
C35 C 0.3619(2) 0.32796(19) 0.25428(17) 0.0425(5) Uani 1 1 d . . . . .
H35A H 0.395320 0.273164 0.282767 0.051 Uiso 1 1 calc R U . . .
H35B H 0.414253 0.383577 0.248658 0.051 Uiso 1 1 calc R U . . .
C36 C 0.30977(18) 0.37707(17) 0.39245(15) 0.0355(5) Uani 1 1 d . . . . .
H36A H 0.372266 0.422801 0.395153 0.043 Uiso 1 1 calc R U . . .
H36B H 0.327538 0.313656 0.417764 0.043 Uiso 1 1 calc R U . . .
C37 C 0.22480(18) 0.42127(18) 0.44259(16) 0.0377(5) Uani 1 1 d . . . . .
H37A H 0.162099 0.375811 0.439729 0.045 Uiso 1 1 calc R U . . .
H37B H 0.246143 0.431257 0.503828 0.045 Uiso 1 1 calc R U . . .
N5 N 0.0493(5) 0.6421(4) 0.3353(5) 0.0393(12) Uani 0.630(6) 1 d D U P A 1
C39 C 0.1038(5) 0.6561(5) 0.4196(5) 0.0434(14) Uani 0.630(6) 1 d D U P A 1
H39A H 0.059430 0.693499 0.459365 0.052 Uiso 0.630(6) 1 calc R U P A 1
H39B H 0.168134 0.697652 0.411325 0.052 Uiso 0.630(6) 1 calc R U P A 1
C38 C 0.1315(6) 0.5629(6) 0.4619(6) 0.044(2) Uani 0.630(6) 1 d D U P A 1
H38A H 0.163653 0.579010 0.519169 0.053 Uiso 0.630(6) 1 calc R U P A 1
H38B H 0.068465 0.519406 0.470109 0.053 Uiso 0.630(6) 1 calc R U P A 1
N5' N 0.0744(8) 0.6674(7) 0.3487(7) 0.0366(19) Uani 0.370(6) 1 d D U P A 2
C45' C 0.0749(9) 0.7642(8) 0.3076(9) 0.052(2) Uani 0.370(6) 1 d D U P A 2
H45A H 0.062144 0.816045 0.352187 0.062 Uiso 0.370(6) 1 calc R U P A 2
H45B H 0.017108 0.762852 0.265238 0.062 Uiso 0.370(6) 1 calc R U P A 2
C44' C 0.1745(10) 0.7926(10) 0.2621(9) 0.049(3) Uani 0.370(6) 1 d D U P A 2
H44A H 0.173575 0.860494 0.239839 0.059 Uiso 0.370(6) 1 calc R U P A 2
H44B H 0.235406 0.788411 0.300756 0.059 Uiso 0.370(6) 1 calc R U P A 2
C39' C 0.1350(9) 0.6804(9) 0.4297(8) 0.039(2) Uani 0.370(6) 1 d D U P A 2
H39C H 0.096466 0.720546 0.471720 0.047 Uiso 0.370(6) 1 calc R U P A 2
H39D H 0.201557 0.717114 0.418213 0.047 Uiso 0.370(6) 1 calc R U P A 2
C38' C 0.1567(11) 0.5816(10) 0.4684(10) 0.046(3) Uani 0.370(6) 1 d D U P A 2
H38C H 0.203918 0.593641 0.518684 0.055 Uiso 0.370(6) 1 calc R U P A 2
H38D H 0.090955 0.550503 0.489400 0.055 Uiso 0.370(6) 1 calc R U P A 2
C40 C 0.3719(2) 0.4285(2) 0.07658(19) 0.0465(6) Uani 1 1 d . . . . .
H40A H 0.403456 0.386569 0.031522 0.056 Uiso 1 1 calc R U . . .
H40B H 0.424825 0.443597 0.122352 0.056 Uiso 1 1 calc R U . . .
C41 C 0.3436(2) 0.5239(2) 0.03779(18) 0.0482(6) Uani 1 1 d . . . . .
H41A H 0.404192 0.554388 0.008000 0.058 Uiso 1 1 calc R U . . .
H41B H 0.286981 0.510798 -0.005066 0.058 Uiso 1 1 calc R U . . .
C42 C 0.2830(3) 0.6820(2) 0.0712(2) 0.0590(8) Uani 1 1 d . . . . .
H42A H 0.220531 0.671224 0.033970 0.071 Uiso 1 1 calc R U . . .
H42B H 0.339951 0.710239 0.035742 0.071 Uiso 1 1 calc R U . . .
C43 C 0.2617(3) 0.7526(2) 0.1442(2) 0.0626(9) Uani 1 1 d . . . . .
H43A H 0.322773 0.760357 0.183241 0.075 Uiso 1 1 calc R U . . .
H43B H 0.248195 0.818583 0.121632 0.075 Uiso 1 1 calc R U . . .
C46 C 0.2240(5) 0.3217(8) 0.0411(6) 0.0436(17) Uani 0.630(6) 1 d D U P A 1
H46A H 0.259613 0.262564 0.020017 0.052 Uiso 0.630(6) 1 calc R U P A 1
H46B H 0.217999 0.367328 -0.007122 0.052 Uiso 0.630(6) 1 calc R U P A 1
C47 C 0.1179(5) 0.2910(5) 0.0738(5) 0.0496(15) Uani 0.630(6) 1 d D U P A 1
H47A H 0.078537 0.251508 0.028420 0.060 Uiso 0.630(6) 1 calc R U P A 1
H47B H 0.124659 0.249075 0.124581 0.060 Uiso 0.630(6) 1 calc R U P A 1
O5 O 0.0639(3) 0.3764(5) 0.0971(3) 0.0446(12) Uani 0.630(6) 1 d D U P A 1
C48 C -0.0401(3) 0.3486(5) 0.1193(3) 0.0547(14) Uani 0.630(6) 1 d D U P A 1
H48A H -0.040725 0.302305 0.167537 0.066 Uiso 0.630(6) 1 calc R U P A 1
H48B H -0.076552 0.314815 0.069312 0.066 Uiso 0.630(6) 1 calc R U P A 1
C49 C -0.0935(4) 0.4407(6) 0.1454(4) 0.0532(13) Uani 0.630(6) 1 d D U P A 1
H49A H -0.087804 0.489161 0.098921 0.064 Uiso 0.630(6) 1 calc R U P A 1
H49B H -0.167890 0.424076 0.155197 0.064 Uiso 0.630(6) 1 calc R U P A 1
O6 O -0.0461(3) 0.4830(4) 0.2230(3) 0.0431(9) Uani 0.630(6) 1 d D U P A 1
C50 C -0.1053(4) 0.5583(5) 0.2617(4) 0.0470(12) Uani 0.630(6) 1 d D U P A 1
H50A H -0.176404 0.531248 0.272782 0.056 Uiso 0.630(6) 1 calc R U P A 1
H50B H -0.109808 0.614159 0.222252 0.056 Uiso 0.630(6) 1 calc R U P A 1
C51 C -0.0541(5) 0.5949(5) 0.3455(4) 0.0427(13) Uani 0.630(6) 1 d D U P A 1
H51A H -0.098674 0.643085 0.374240 0.051 Uiso 0.630(6) 1 calc R U P A 1
H51B H -0.048992 0.537987 0.383803 0.051 Uiso 0.630(6) 1 calc R U P A 1
C45 C 0.0423(5) 0.7392(5) 0.2970(5) 0.0488(15) Uani 0.630(6) 1 d D U P A 1
H45C H 0.020869 0.787526 0.341892 0.059 Uiso 0.630(6) 1 calc R U P A 1
H45D H -0.012005 0.734316 0.251445 0.059 Uiso 0.630(6) 1 calc R U P A 1
C44 C 0.1407(5) 0.7769(6) 0.2593(6) 0.0472(16) Uani 0.630(6) 1 d D U P A 1
H44C H 0.131772 0.844465 0.238311 0.057 Uiso 0.630(6) 1 calc R U P A 1
H44D H 0.194906 0.782045 0.304909 0.057 Uiso 0.630(6) 1 calc R U P A 1
C46' C 0.1997(9) 0.3367(15) 0.0517(10) 0.046(3) Uani 0.370(6) 1 d D U P A 2
H46C H 0.218419 0.271011 0.028244 0.055 Uiso 0.370(6) 1 calc R U P A 2
H46D H 0.202559 0.382372 0.002957 0.055 Uiso 0.370(6) 1 calc R U P A 2
C47' C 0.0882(9) 0.3259(10) 0.0785(7) 0.047(2) Uani 0.370(6) 1 d D U P A 2
H47C H 0.045876 0.294430 0.030613 0.056 Uiso 0.370(6) 1 calc R U P A 2
H47D H 0.082186 0.282342 0.128591 0.056 Uiso 0.370(6) 1 calc R U P A 2
O5' O 0.0506(6) 0.4197(7) 0.1008(6) 0.0424(17) Uani 0.370(6) 1 d D U P A 2
C48' C -0.0575(6) 0.4127(9) 0.1147(6) 0.053(2) Uani 0.370(6) 1 d D U P A 2
H48C H -0.074611 0.358848 0.154888 0.063 Uiso 0.370(6) 1 calc R U P A 2
H48D H -0.094419 0.396597 0.059450 0.063 Uiso 0.370(6) 1 calc R U P A 2
C49' C -0.0914(6) 0.5098(9) 0.1520(5) 0.054(2) Uani 0.370(6) 1 d D U P A 2
H49C H -0.071680 0.564050 0.112972 0.065 Uiso 0.370(6) 1 calc R U P A 2
H49D H -0.167705 0.506784 0.157894 0.065 Uiso 0.370(6) 1 calc R U P A 2
O6' O -0.0439(6) 0.5292(7) 0.2340(5) 0.0446(16) Uani 0.370(6) 1 d D U P A 2
C50' C -0.0933(8) 0.6022(10) 0.2853(8) 0.057(2) Uani 0.370(6) 1 d D U P A 2
H50C H -0.163572 0.576463 0.300952 0.069 Uiso 0.370(6) 1 calc R U P A 2
H50D H -0.100296 0.662853 0.251952 0.069 Uiso 0.370(6) 1 calc R U P A 2
C51' C -0.0308(9) 0.6265(10) 0.3648(8) 0.051(2) Uani 0.370(6) 1 d D U P A 2
H51C H -0.067313 0.675189 0.400780 0.061 Uiso 0.370(6) 1 calc R U P A 2
H51D H -0.026226 0.565528 0.398112 0.061 Uiso 0.370(6) 1 calc R U P A 2
O7 O 0.6527(2) 0.67965(16) 0.14162(18) 0.0734(7) Uani 1 1 d D . . . .
C52 C 0.5551(3) 0.7190(3) 0.1367(3) 0.0812(12) Uani 1 1 d D . . . .
H52A H 0.506036 0.680107 0.172712 0.097 Uiso 1 1 calc R U . . .
H52B H 0.529476 0.713239 0.076331 0.097 Uiso 1 1 calc R U . . .
C53 C 0.5587(3) 0.8220(3) 0.1656(3) 0.0779(11) Uani 1 1 d . . . . .
H53A H 0.536956 0.828832 0.226438 0.093 Uiso 1 1 calc R U . . .
H53B H 0.513961 0.861209 0.129228 0.093 Uiso 1 1 calc R U . . .
C54 C 0.6730(3) 0.8544(2) 0.1557(3) 0.0689(9) Uani 1 1 d . . . . .
H54A H 0.687666 0.877429 0.096929 0.083 Uiso 1 1 calc R U . . .
H54B H 0.695049 0.907477 0.198504 0.083 Uiso 1 1 calc R U . . .
C55 C 0.7239(3) 0.7593(3) 0.1726(2) 0.0685(9) Uani 1 1 d . . . . .
H55A H 0.790424 0.757146 0.141682 0.082 Uiso 1 1 calc R U . . .
H55B H 0.737685 0.753595 0.235073 0.082 Uiso 1 1 calc R U . . .
O8 O 0.0567(3) 0.9121(3) 0.0757(2) 0.0976(10) Uani 1 1 d . . . . .
C56 C -0.0374(3) 0.8880(4) 0.1212(3) 0.0930(15) Uani 1 1 d . . . . .
H56A H -0.034987 0.822451 0.147875 0.112 Uiso 1 1 calc R U . . .
H56B H -0.098503 0.887463 0.082205 0.112 Uiso 1 1 calc R U . . .
C57 C -0.0402(4) 0.9694(4) 0.1881(3) 0.1037(19) Uani 1 1 d . . . . .
H57A H -0.008881 0.948742 0.242680 0.124 Uiso 1 1 calc R U . . .
H57B H -0.112650 0.985920 0.199291 0.124 Uiso 1 1 calc R U . . .
C58 C 0.0203(4) 1.0583(4) 0.1545(3) 0.0869(12) Uani 1 1 d . . . . .
H58A H -0.023585 1.099126 0.118777 0.104 Uiso 1 1 calc R U . . .
H58B H 0.052705 1.100274 0.201934 0.104 Uiso 1 1 calc R U . . .
C59 C 0.0994(3) 1.0086(4) 0.1018(3) 0.0850(12) Uani 1 1 d . . . . .
H59A H 0.116542 1.047889 0.050523 0.102 Uiso 1 1 calc R U . . .
H59B H 0.163479 1.002822 0.136181 0.102 Uiso 1 1 calc R U . . .

loop_
_atom_site_aniso_label
_atom_site_aniso_U_11
_atom_site_aniso_U_22
_atom_site_aniso_U_33
_atom_site_aniso_U_23
_atom_site_aniso_U_13
_atom_site_aniso_U_12
Fe1 0.0390(2) 0.03027(19) 0.02835(18) -0.00006(13) 0.00116(13) 0.01476(14)
N1 0.0477(11) 0.0335(10) 0.0321(10) -0.0009(8) 0.0022(8) 0.0170(8)
N2 0.0445(10) 0.0292(9) 0.0346(10) 0.0030(7) 0.0065(8) 0.0137(8)
N3 0.0580(12) 0.0369(10) 0.0264(9) -0.0009(8) 0.0034(8) 0.0232(9)
C1 0.0299(10) 0.0326(11) 0.0366(11) 0.0004(9) -0.0009(8) 0.0100(8)
C2 0.0344(11) 0.0350(11) 0.0384(12) 0.0044(9) 0.0010(9) 0.0106(9)
C3 0.0303(10) 0.0392(12) 0.0457(13) 0.0082(10) -0.0004(9) 0.0091(9)
C4 0.0323(11) 0.0292(11) 0.0574(15) 0.0024(10) -0.0024(10) 0.0089(8)
C5 0.0286(10) 0.0334(11) 0.0457(13) -0.0033(9) -0.0022(9) 0.0086(8)
C6 0.0295(10) 0.0322(11) 0.0400(12) -0.0013(9) -0.0013(9) 0.0086(8)
C7 0.0385(11) 0.0332(11) 0.0374(12) -0.0042(9) 0.0005(9) 0.0125(9)
C8 0.0473(13) 0.0358(12) 0.0420(13) -0.0031(10) 0.0035(10) 0.0142(10)
C9 0.0644(17) 0.0488(15) 0.0362(13) -0.0045(11) 0.0096(12) 0.0182(13)
C10 0.0765(19) 0.0433(14) 0.0358(13) 0.0028(11) 0.0075(12) 0.0193(13)
C11 0.0658(16) 0.0377(13) 0.0321(12) 0.0015(10) 0.0058(11) 0.0203(12)
C12 0.0379(11) 0.0240(9) 0.0286(10) 0.0035(8) 0.0018(8) 0.0109(8)
C13 0.0368(11) 0.0313(11) 0.0330(11) -0.0007(8) 0.0014(9) 0.0085(8)
C14 0.0405(12) 0.0327(11) 0.0328(11) 0.0012(9) 0.0068(9) 0.0043(9)
C15 0.0460(13) 0.0360(12) 0.0295(11) -0.0005(9) 0.0020(9) -0.0024(10)
C16 0.0410(12) 0.0309(11) 0.0351(11) -0.0001(9) 0.0014(9) -0.0011(9)
C17 0.0379(11) 0.0241(10) 0.0332(11) 0.0013(8) 0.0023(9) 0.0044(8)
C18 0.0397(11) 0.0244(10) 0.0345(11) 0.0019(8) 0.0059(9) 0.0075(8)
C19 0.0431(12) 0.0299(11) 0.0421(13) 0.0009(9) 0.0053(10) 0.0057(9)
C20 0.0386(12) 0.0364(12) 0.0508(14) 0.0059(10) 0.0086(10) 0.0077(9)
C21 0.0464(13) 0.0369(12) 0.0450(13) 0.0083(10) 0.0135(10) 0.0153(10)
C22 0.0449(12) 0.0349(11) 0.0350(12) 0.0053(9) 0.0083(9) 0.0148(9)
C23 0.0436(12) 0.0425(13) 0.0272(10) -0.0078(9) -0.0049(9) 0.0197(10)
C24 0.0383(12) 0.0470(14) 0.0378(12) -0.0070(10) -0.0061(9) 0.0151(10)
C25 0.0409(13) 0.0556(16) 0.0484(15) -0.0169(12) -0.0115(11) 0.0175(11)
C26 0.0455(14) 0.068(2) 0.0644(18) -0.0282(15) -0.0246(13) 0.0279(14)
C27 0.0579(16) 0.0551(17) 0.0534(16) -0.0222(13) -0.0260(13) 0.0323(14)
C28 0.0519(14) 0.0480(14) 0.0326(11) -0.0098(10) -0.0096(10) 0.0273(11)
C29 0.0623(16) 0.0450(14) 0.0280(11) -0.0035(10) -0.0037(10) 0.0319(12)
C30 0.076(2) 0.0590(18) 0.0322(12) -0.0005(11) 0.0012(12) 0.0437(16)
C31 0.095(2) 0.0479(16) 0.0384(14) 0.0098(11) 0.0157(14) 0.0424(16)
C32 0.085(2) 0.0408(14) 0.0381(13) 0.0071(11) 0.0215(13) 0.0304(14)
C33 0.0648(16) 0.0358(12) 0.0345(12) 0.0042(10) 0.0107(11) 0.0208(11)
K1 0.0264(2) 0.0485(3) 0.0434(3) 0.0132(2) 0.00209(18) 0.00598(19)
O1 0.0331(8) 0.0341(8) 0.0389(9) 0.0003(6) -0.0055(6) 0.0009(6)
O2 0.0403(9) 0.0404(9) 0.0418(9) 0.0060(7) 0.0096(7) 0.0120(7)
O3 0.0449(9) 0.0439(10) 0.0447(10) 0.0143(8) 0.0070(7) 0.0034(7)
O4 0.0666(13) 0.0496(11) 0.0611(13) 0.0184(10) 0.0147(10) 0.0200(10)
N4 0.0485(12) 0.0388(11) 0.0394(11) 0.0014(9) -0.0041(9) -0.0020(9)
C34 0.0758(19) 0.0338(13) 0.0450(14) -0.0017(11) -0.0038(13) 0.0057(12)
C35 0.0489(14) 0.0341(12) 0.0457(14) 0.0012(10) -0.0024(11) 0.0149(10)
C36 0.0340(11) 0.0322(11) 0.0401(12) 0.0001(9) -0.0095(9) 0.0025(8)
C37 0.0353(11) 0.0381(12) 0.0397(12) 0.0067(10) -0.0035(9) -0.0009(9)
N5 0.027(3) 0.041(3) 0.050(3) 0.002(2) 0.003(2) 0.0045(19)
C39 0.040(3) 0.042(3) 0.048(3) -0.008(3) 0.012(3) 0.008(2)
C38 0.035(4) 0.055(3) 0.043(3) 0.004(2) 0.016(3) 0.012(3)
N5' 0.027(4) 0.038(4) 0.044(4) -0.004(4) -0.005(3) 0.009(3)
C45' 0.045(6) 0.039(5) 0.073(5) 0.004(4) -0.006(5) 0.017(4)
C44' 0.047(7) 0.041(5) 0.060(5) 0.019(4) 0.014(5) 0.005(5)
C39' 0.039(5) 0.038(5) 0.042(4) -0.007(4) -0.001(4) 0.012(4)
C38' 0.028(6) 0.060(6) 0.050(5) 0.010(4) 0.013(4) 0.010(5)
C40 0.0423(13) 0.0488(15) 0.0489(15) 0.0022(12) 0.0050(11) 0.0063(11)
C41 0.0455(14) 0.0533(15) 0.0464(14) 0.0100(12) 0.0091(11) 0.0022(11)
C42 0.077(2) 0.0487(16) 0.0534(17) 0.0243(13) 0.0129(15) 0.0102(14)
C43 0.084(2) 0.0438(15) 0.0626(19) 0.0214(14) 0.0239(17) 0.0130(15)
C46 0.042(3) 0.051(4) 0.037(3) -0.014(2) 0.005(3) -0.003(3)
C47 0.043(3) 0.052(4) 0.052(3) -0.018(3) -0.003(2) -0.004(2)
O5 0.029(2) 0.060(4) 0.0433(19) -0.008(3) -0.0007(14) 0.000(2)
C48 0.030(2) 0.077(4) 0.054(3) -0.014(3) -0.0042(18) -0.013(2)
C49 0.023(2) 0.086(4) 0.050(3) -0.003(3) -0.0050(18) 0.001(3)
O6 0.0250(14) 0.054(2) 0.051(2) 0.000(2) -0.0004(12) 0.0090(19)
C50 0.026(2) 0.049(3) 0.067(3) 0.009(2) 0.004(2) 0.010(2)
C51 0.030(3) 0.045(3) 0.053(3) 0.001(2) 0.011(2) 0.006(2)
C45 0.031(3) 0.040(3) 0.077(4) 0.011(3) 0.014(3) 0.008(2)
C44 0.029(3) 0.042(3) 0.073(3) 0.012(2) 0.009(3) 0.006(3)
C46' 0.062(7) 0.046(5) 0.030(5) -0.009(4) 0.008(5) 0.012(5)
C47' 0.048(6) 0.050(7) 0.042(4) -0.008(5) -0.003(4) -0.007(5)
O5' 0.029(3) 0.052(5) 0.047(3) 0.003(4) -0.004(2) 0.002(3)
C48' 0.029(4) 0.079(5) 0.047(4) -0.008(4) -0.001(3) -0.012(4)
C49' 0.027(3) 0.088(6) 0.047(4) 0.001(4) -0.007(3) 0.005(4)
O6' 0.029(3) 0.059(4) 0.046(3) 0.001(3) -0.007(2) 0.010(3)
C50' 0.030(4) 0.070(5) 0.072(5) -0.008(5) 0.004(4) 0.017(4)
C51' 0.032(4) 0.067(6) 0.055(5) -0.012(4) 0.000(4) 0.011(4)
O7 0.0916(18) 0.0393(11) 0.0907(18) 0.0070(11) 0.0266(14) 0.0110(11)
C52 0.084(3) 0.0548(19) 0.105(3) -0.0084(19) 0.045(2) 0.0087(18)
C53 0.070(2) 0.0470(18) 0.118(3) 0.0028(19) 0.000(2) 0.0110(16)
C54 0.070(2) 0.0425(16) 0.095(3) -0.0111(16) 0.0053(19) 0.0101(14)
C55 0.086(2) 0.071(2) 0.0514(18) -0.0091(15) -0.0031(16) 0.0371(19)
O8 0.089(2) 0.107(2) 0.097(2) -0.0272(18) 0.0066(17) 0.0207(18)
C56 0.060(2) 0.153(5) 0.065(2) -0.027(3) -0.0088(18) 0.014(2)
C57 0.146(4) 0.117(4) 0.060(2) 0.023(2) 0.024(2) 0.101(4)
C58 0.090(3) 0.090(3) 0.082(3) -0.011(2) -0.010(2) 0.028(2)
C59 0.078(3) 0.105(3) 0.072(2) -0.014(2) -0.023(2) 0.016(2)

loop_
_atom_type_symbol
_atom_type_description
_atom_type_scat_dispersion_real
_atom_type_scat_dispersion_imag
_atom_type_scat_source
C C 0.0181 0.0091 'International Tables Vol C Tables 4.2.6.8 and 6.1.1.4'
H H 0.0000 0.0000 'International Tables Vol C Tables 4.2.6.8 and 6.1.1.4'
Fe Fe -1.1336 3.1974 'International Tables Vol C Tables 4.2.6.8 and 6.1.1.4'
K K 0.3868 1.0657 'International Tables Vol C Tables 4.2.6.8 and 6.1.1.4'
N N 0.0311 0.0180 'International Tables Vol C Tables 4.2.6.8 and 6.1.1.4'
O O 0.0492 0.0322 'International Tables Vol C Tables 4.2.6.8 and 6.1.1.4'

loop_
_geom_angle_atom_site_label_1
_geom_angle_atom_site_label_2
_geom_angle_atom_site_label_3
_geom_angle
_geom_angle_site_symmetry_1
_geom_angle_site_symmetry_3
_geom_angle_publ_flag
N1 Fe1 N2 91.86(9) . . ?
N1 Fe1 N3 93.71(8) . . ?
N2 Fe1 N3 93.67(9) . . ?
C1 Fe1 N1 81.97(9) . . ?
C1 Fe1 N2 92.71(8) . . ?
C1 Fe1 N3 172.41(9) . . ?
C1 Fe1 C23 92.42(10) . . ?
C12 Fe1 N1 170.16(8) . . ?
C12 Fe1 N2 81.53(9) . . ?
C12 Fe1 N3 93.98(8) . . ?
C12 Fe1 C1 91.02(9) . . ?
C12 Fe1 C23 94.24(9) . . ?
C23 Fe1 N1 92.95(9) . . ?
C23 Fe1 N2 173.41(8) . . ?
C23 Fe1 N3 81.54(10) . . ?
C7 N1 Fe1 116.22(16) . . ?
C11 N1 Fe1 126.27(16) . . ?
C11 N1 C7 117.4(2) . . ?
C18 N2 Fe1 115.66(15) . . ?
C22 N2 Fe1 127.52(17) . . ?
C22 N2 C18 116.8(2) . . ?
C29 N3 Fe1 115.98(18) . . ?
C33 N3 Fe1 126.51(18) . . ?
C33 N3 C29 117.5(2) . . ?
C2 C1 Fe1 130.69(17) . . ?
C2 C1 C6 114.9(2) . . ?
C6 C1 Fe1 114.44(16) . . ?
C1 C2 H2 118.5 . . ?
C3 C2 C1 123.0(2) . . ?
C3 C2 H2 118.5 . . ?
C2 C3 H3 119.8 . . ?
C2 C3 C4 120.4(2) . . ?
C4 C3 H3 119.8 . . ?
C3 C4 H4 120.6 . . ?
C5 C4 C3 118.7(2) . . ?
C5 C4 H4 120.6 . . ?
C4 C5 H5 119.7 . . ?
C4 C5 C6 120.6(2) . . ?
C6 C5 H5 119.7 . . ?
C1 C6 C7 114.42(19) . . ?
C5 C6 C1 122.4(2) . . ?
C5 C6 C7 123.1(2) . . ?
N1 C7 C6 112.9(2) . . ?
N1 C7 C8 121.1(2) . . ?
C8 C7 C6 126.1(2) . . ?
C7 C8 H8 119.7 . . ?
C9 C8 C7 120.7(2) . . ?
C9 C8 H8 119.7 . . ?
C8 C9 H9 120.8 . . ?
C8 C9 C10 118.4(2) . . ?
C10 C9 H9 120.8 . . ?
C9 C10 H10 120.6 . . ?
C11 C10 C9 118.9(3) . . ?
C11 C10 H10 120.6 . . ?
N1 C11 C10 123.6(2) . . ?
N1 C11 H11 118.2 . . ?
C10 C11 H11 118.2 . . ?
C13 C12 Fe1 128.54(17) . . ?
C13 C12 C17 115.7(2) . . ?
C17 C12 Fe1 115.61(16) . . ?
C12 C13 H13 118.7 . . ?
C14 C13 C12 122.7(2) . . ?
C14 C13 H13 118.7 . . ?
C13 C14 H14 119.9 . . ?
C13 C14 C15 120.2(2) . . ?
C15 C14 H14 119.9 . . ?
C14 C15 H15 120.4 . . ?
C16 C15 C14 119.2(2) . . ?
C16 C15 H15 120.4 . . ?
C15 C16 H16 120.1 . . ?
C15 C16 C17 119.9(2) . . ?
C17 C16 H16 120.1 . . ?
C12 C17 C18 114.0(2) . . ?
C16 C17 C12 122.3(2) . . ?
C16 C17 C18 123.7(2) . . ?
N2 C18 C17 113.1(2) . . ?
N2 C18 C19 121.6(2) . . ?
C19 C18 C17 125.3(2) . . ?
C18 C19 H19 119.9 . . ?
C20 C19 C18 120.3(2) . . ?
C20 C19 H19 119.9 . . ?
C19 C20 H20 120.8 . . ?
C21 C20 C19 118.4(2) . . ?
C21 C20 H20 120.8 . . ?
C20 C21 H21 120.3 . . ?
C22 C21 C20 119.3(2) . . ?
C22 C21 H21 120.3 . . ?
N2 C22 C21 123.6(2) . . ?
N2 C22 H22 118.2 . . ?
C21 C22 H22 118.2 . . ?
C24 C23 Fe1 130.29(17) . . ?
C24 C23 C28 115.4(2) . . ?
C28 C23 Fe1 114.3(2) . . ?
C23 C24 H24 118.5 . . ?
C25 C24 C23 123.1(2) . . ?
C25 C24 H24 118.5 . . ?
C24 C25 H25 120.1 . . ?
C24 C25 C26 119.8(3) . . ?
C26 C25 H25 120.1 . . ?
C25 C26 H26 120.5 . . ?
C27 C26 C25 119.1(3) . . ?
C27 C26 H26 120.5 . . ?
C26 C27 H27 119.6 . . ?
C26 C27 C28 120.8(3) . . ?
C28 C27 H27 119.6 . . ?
C23 C28 C29 114.9(2) . . ?
C27 C28 C23 121.9(3) . . ?
C27 C28 C29 123.1(2) . . ?
N3 C29 C28 113.2(2) . . ?
N3 C29 C30 120.5(3) . . ?
C30 C29 C28 126.3(3) . . ?
C29 C30 H30 119.6 . . ?
C31 C30 C29 120.8(3) . . ?
C31 C30 H30 119.6 . . ?
C30 C31 H31 120.6 . . ?
C30 C31 C32 118.7(3) . . ?
C32 C31 H31 120.6 . . ?
C31 C32 H32 120.6 . . ?
C33 C32 C31 118.7(3) . . ?
C33 C32 H32 120.6 . . ?
N3 C33 C32 123.8(3) . . ?
N3 C33 H33 118.1 . . ?
C32 C33 H33 118.1 . . ?
O1 K1 O3 104.46(5) . . ?
O1 K1 O4 145.69(6) . . ?
O1 K1 N4 61.71(5) . . ?
O1 K1 N5 119.10(13) . . ?
O1 K1 N5' 117.3(2) . . ?
O1 K1 O5 94.46(12) . . ?
O2 K1 O1 59.17(5) . . ?
O2 K1 O3 126.15(6) . . ?
O2 K1 O4 103.28(6) . . ?
O2 K1 N4 119.87(6) . . ?
O2 K1 N5 61.65(13) . . ?
O2 K1 N5' 58.32(19) . . ?
O2 K1 O5 136.00(11) . . ?
O3 K1 O4 59.94(6) . . ?
O3 K1 N4 60.82(6) . . ?
O3 K1 N5 121.13(12) . . ?
O3 K1 N5' 115.4(2) . . ?
O3 K1 O5 92.47(10) . . ?
O4 K1 N4 119.67(6) . . ?
O4 K1 N5 61.76(13) . . ?
O4 K1 N5' 57.7(2) . . ?
O4 K1 O5 115.30(13) . . ?
N4 K1 N5' 174.44(18) . . ?
N5 K1 N4 176.65(12) . . ?
N5 K1 O5 119.35(13) . . ?
O5 K1 N4 57.37(11) . . ?
O6 K1 O1 115.31(10) . . ?
O6 K1 O2 98.96(10) . . ?
O6 K1 O3 131.18(10) . . ?
O6 K1 O4 95.49(11) . . ?
O6 K1 N4 115.15(11) . . ?
O6 K1 N5 61.51(13) . . ?
O6 K1 O5 58.59(12) . . ?
O5' K1 O1 105.83(18) . . ?
O5' K1 O2 141.08(19) . . ?
O5' K1 O3 91.37(19) . . ?
O5' K1 O4 104.94(19) . . ?
O5' K1 N4 66.15(18) . . ?
O5' K1 N5' 118.8(2) . . ?
O5' K1 O6' 61.5(2) . . ?
O6' K1 O1 124.51(17) . . ?
O6' K1 O2 95.84(15) . . ?
O6' K1 O3 128.03(16) . . ?
O6' K1 O4 83.84(18) . . ?
O6' K1 N4 126.71(17) . . ?
O6' K1 N5' 58.7(2) . . ?
C35 O1 K1 112.49(13) . . ?
C36 O1 K1 116.95(13) . . ?
C36 O1 C35 110.37(17) . . ?
C37 O2 K1 115.85(14) . . ?
C37 O2 C38 109.7(4) . . ?
C37 O2 C38' 113.9(6) . . ?
C38 O2 K1 118.7(4) . . ?
C38' O2 K1 124.5(6) . . ?
C41 O3 K1 117.55(14) . . ?
C41 O3 C42 111.4(2) . . ?
C42 O3 K1 113.83(16) . . ?
C44' O4 K1 120.1(6) . . ?
C43 O4 K1 115.71(16) . . ?
C43 O4 C44' 99.6(5) . . ?
C43 O4 C44 116.8(4) . . ?
C44 O4 K1 113.6(4) . . ?
C34 N4 K1 108.57(16) . . ?
C34 N4 C46 106.6(5) . . ?
C34 N4 C46' 113.7(8) . . ?
C40 N4 K1 107.67(15) . . ?
C40 N4 C34 109.4(2) . . ?
C40 N4 C46 107.5(4) . . ?
C40 N4 C46' 115.9(8) . . ?
C46 N4 K1 117.0(3) . . ?
C46' N4 K1 101.0(5) . . ?
N4 C34 H34A 108.6 . . ?
N4 C34 H34B 108.6 . . ?
N4 C34 C35 114.5(2) . . ?
H34A C34 H34B 107.6 . . ?
C35 C34 H34A 108.6 . . ?
C35 C34 H34B 108.6 . . ?
O1 C35 C34 109.4(2) . . ?
O1 C35 H35A 109.8 . . ?
O1 C35 H35B 109.8 . . ?
C34 C35 H35A 109.8 . . ?
C34 C35 H35B 109.8 . . ?
H35A C35 H35B 108.2 . . ?
O1 C36 H36A 109.7 . . ?
O1 C36 H36B 109.7 . . ?
O1 C36 C37 109.71(18) . . ?
H36A C36 H36B 108.2 . . ?
C37 C36 H36A 109.7 . . ?
C37 C36 H36B 109.7 . . ?
O2 C37 C36 109.05(19) . . ?
O2 C37 H37A 109.9 . . ?
O2 C37 H37B 109.9 . . ?
C36 C37 H37A 109.9 . . ?
C36 C37 H37B 109.9 . . ?
H37A C37 H37B 108.3 . . ?
C39 N5 K1 107.3(4) . . ?
C51 N5 K1 108.7(4) . . ?
C51 N5 C39 111.0(5) . . ?
C51 N5 C45 110.4(5) . . ?
C45 N5 K1 110.9(5) . . ?
C45 N5 C39 108.5(5) . . ?
N5 C39 H39A 108.4 . . ?
N5 C39 H39B 108.4 . . ?
N5 C39 C38 115.5(6) . . ?
H39A C39 H39B 107.5 . . ?
C38 C39 H39A 108.4 . . ?
C38 C39 H39B 108.4 . . ?
O2 C38 C39 108.2(6) . . ?
O2 C38 H38A 110.1 . . ?
O2 C38 H38B 110.1 . . ?
C39 C38 H38A 110.1 . . ?
C39 C38 H38B 110.1 . . ?
H38A C38 H38B 108.4 . . ?
C45' N5' K1 110.2(8) . . ?
C45' N5' C39' 107.9(8) . . ?
C39' N5' K1 110.3(7) . . ?
C51' N5' K1 104.9(6) . . ?
C51' N5' C45' 112.4(9) . . ?
C51' N5' C39' 111.1(9) . . ?
N5' C45' H45A 108.7 . . ?
N5' C45' H45B 108.7 . . ?
N5' C45' C44' 114.3(10) . . ?
H45A C45' H45B 107.6 . . ?
C44' C45' H45A 108.7 . . ?
C44' C45' H45B 108.7 . . ?
O4 C44' C45' 101.9(9) . . ?
O4 C44' H44A 111.4 . . ?
O4 C44' H44B 111.4 . . ?
C45' C44' H44A 111.4 . . ?
C45' C44' H44B 111.4 . . ?
H44A C44' H44B 109.3 . . ?
N5' C39' H39C 109.2 . . ?
N5' C39' H39D 109.2 . . ?
N5' C39' C38' 111.9(9) . . ?
H39C C39' H39D 107.9 . . ?
C38' C39' H39C 109.2 . . ?
C38' C39' H39D 109.2 . . ?
O2 C38' C39' 113.0(11) . . ?
O2 C38' H38C 109.0 . . ?
O2 C38' H38D 109.0 . . ?
C39' C38' H38C 109.0 . . ?
C39' C38' H38D 109.0 . . ?
H38C C38' H38D 107.8 . . ?
N4 C40 H40A 108.8 . . ?
N4 C40 H40B 108.8 . . ?
N4 C40 C41 113.8(2) . . ?
H40A C40 H40B 107.7 . . ?
C41 C40 H40A 108.8 . . ?
C41 C40 H40B 108.8 . . ?
O3 C41 C40 109.0(2) . . ?
O3 C41 H41A 109.9 . . ?
O3 C41 H41B 109.9 . . ?
C40 C41 H41A 109.9 . . ?
C40 C41 H41B 109.9 . . ?
H41A C41 H41B 108.3 . . ?
O3 C42 H42A 109.8 . . ?
O3 C42 H42B 109.8 . . ?
O3 C42 C43 109.4(2) . . ?
H42A C42 H42B 108.2 . . ?
C43 C42 H42A 109.8 . . ?
C43 C42 H42B 109.8 . . ?
O4 C43 C42 109.6(3) . . ?
O4 C43 H43A 109.7 . . ?
O4 C43 H43B 109.7 . . ?
C42 C43 H43A 109.7 . . ?
C42 C43 H43B 109.7 . . ?
H43A C43 H43B 108.2 . . ?
N4 C46 H46A 110.1 . . ?
N4 C46 H46B 110.1 . . ?
N4 C46 C47 107.9(6) . . ?
H46A C46 H46B 108.4 . . ?
C47 C46 H46A 110.1 . . ?
C47 C46 H46B 110.1 . . ?
C46 C47 H47A 109.7 . . ?
C46 C47 H47B 109.7 . . ?
H47A C47 H47B 108.2 . . ?
O5 C47 C46 109.9(6) . . ?
O5 C47 H47A 109.7 . . ?
O5 C47 H47B 109.7 . . ?
C47 O5 K1 114.8(4) . . ?
C47 O5 C48 110.2(5) . . ?
C48 O5 K1 113.2(3) . . ?
O5 C48 H48A 110.0 . . ?
O5 C48 H48B 110.0 . . ?
O5 C48 C49 108.5(5) . . ?
H48A C48 H48B 108.4 . . ?
C49 C48 H48A 110.0 . . ?
C49 C48 H48B 110.0 . . ?
C48 C49 H49A 109.9 . . ?
C48 C49 H49B 109.9 . . ?
H49A C49 H49B 108.3 . . ?
O6 C49 C48 109.1(4) . . ?
O6 C49 H49A 109.9 . . ?
O6 C49 H49B 109.9 . . ?
C49 O6 K1 117.7(3) . . ?
C50 O6 K1 117.9(3) . . ?
C50 O6 C49 112.4(4) . . ?
O6 C50 H50A 109.8 . . ?
O6 C50 H50B 109.8 . . ?
O6 C50 C51 109.4(4) . . ?
H50A C50 H50B 108.2 . . ?
C51 C50 H50A 109.8 . . ?
C51 C50 H50B 109.8 . . ?
N5 C51 C50 114.0(5) . . ?
N5 C51 H51A 108.8 . . ?
N5 C51 H51B 108.8 . . ?
C50 C51 H51A 108.8 . . ?
C50 C51 H51B 108.8 . . ?
H51A C51 H51B 107.7 . . ?
N5 C45 H45C 108.9 . . ?
N5 C45 H45D 108.9 . . ?
N5 C45 C44 113.3(6) . . ?
H45C C45 H45D 107.7 . . ?
C44 C45 H45C 108.9 . . ?
C44 C45 H45D 108.9 . . ?
O4 C44 C45 113.3(5) . . ?
O4 C44 H44C 108.9 . . ?
O4 C44 H44D 108.9 . . ?
C45 C44 H44C 108.9 . . ?
C45 C44 H44D 108.9 . . ?
H44C C44 H44D 107.7 . . ?
N4 C46' H46C 106.9 . . ?
N4 C46' H46D 106.9 . . ?
N4 C46' C47' 121.8(10) . . ?
H46C C46' H46D 106.7 . . ?
C47' C46' H46C 106.9 . . ?
C47' C46' H46D 106.9 . . ?
C46' C47' H47C 109.6 . . ?
C46' C47' H47D 109.6 . . ?
H47C C47' H47D 108.1 . . ?
O5' C47' C46' 110.5(10) . . ?
O5' C47' H47C 109.6 . . ?
O5' C47' H47D 109.6 . . ?
C47' O5' K1 110.2(7) . . ?
C47' O5' C48' 111.2(9) . . ?
C48' O5' K1 117.0(6) . . ?
O5' C48' H48C 109.8 . . ?
O5' C48' H48D 109.8 . . ?
O5' C48' C49' 109.5(7) . . ?
H48C C48' H48D 108.2 . . ?
C49' C48' H48C 109.8 . . ?
C49' C48' H48D 109.8 . . ?
C48' C49' H49C 109.7 . . ?
C48' C49' H49D 109.7 . . ?
H49C C49' H49D 108.2 . . ?
O6' C49' C48' 109.6(7) . . ?
O6' C49' H49C 109.7 . . ?
O6' C49' H49D 109.7 . . ?
C49' O6' K1 111.6(5) . . ?
C49' O6' C50' 113.6(7) . . ?
C50' O6' K1 124.3(5) . . ?
O6' C50' H50C 109.8 . . ?
O6' C50' H50D 109.8 . . ?
O6' C50' C51' 109.6(8) . . ?
H50C C50' H50D 108.2 . . ?
C51' C50' H50C 109.8 . . ?
C51' C50' H50D 109.8 . . ?
N5' C51' C50' 114.2(10) . . ?
N5' C51' H51C 108.7 . . ?
N5' C51' H51D 108.7 . . ?
C50' C51' H51C 108.7 . . ?
C50' C51' H51D 108.7 . . ?
H51C C51' H51D 107.6 . . ?
C52 O7 C55 106.8(3) . . ?
O7 C52 H52A 109.3 . . ?
O7 C52 H52B 109.3 . . ?
O7 C52 C53 111.4(4) . . ?
H52A C52 H52B 108.0 . . ?
C53 C52 H52A 109.3 . . ?
C53 C52 H52B 109.3 . . ?
C52 C53 H53A 111.2 . . ?
C52 C53 H53B 111.2 . . ?
C52 C53 C54 102.8(3) . . ?
H53A C53 H53B 109.1 . . ?
C54 C53 H53A 111.2 . . ?
C54 C53 H53B 111.2 . . ?
C53 C54 H54A 111.5 . . ?
C53 C54 H54B 111.5 . . ?
H54A C54 H54B 109.4 . . ?
C55 C54 C53 101.2(3) . . ?
C55 C54 H54A 111.5 . . ?
C55 C54 H54B 111.5 . . ?
O7 C55 C54 106.5(3) . . ?
O7 C55 H55A 110.4 . . ?
O7 C55 H55B 110.4 . . ?
C54 C55 H55A 110.4 . . ?
C54 C55 H55B 110.4 . . ?
H55A C55 H55B 108.6 . . ?
C59 O8 C56 111.0(3) . . ?
O8 C56 H56A 111.1 . . ?
O8 C56 H56B 111.1 . . ?
O8 C56 C57 103.1(4) . . ?
H56A C56 H56B 109.1 . . ?
C57 C56 H56A 111.1 . . ?
C57 C56 H56B 111.1 . . ?
C56 C57 H57A 110.2 . . ?
C56 C57 H57B 110.2 . . ?
C56 C57 C58 107.5(4) . . ?
H57A C57 H57B 108.5 . . ?
C58 C57 H57A 110.2 . . ?
C58 C57 H57B 110.2 . . ?
C57 C58 H58A 111.6 . . ?
C57 C58 H58B 111.6 . . ?
H58A C58 H58B 109.4 . . ?
C59 C58 C57 100.7(4) . . ?
C59 C58 H58A 111.6 . . ?
C59 C58 H58B 111.6 . . ?
O8 C59 C58 107.7(4) . . ?
O8 C59 H59A 110.2 . . ?
O8 C59 H59B 110.2 . . ?
C58 C59 H59A 110.2 . . ?
C58 C59 H59B 110.2 . . ?
H59A C59 H59B 108.5 . . ?

loop_
_geom_bond_atom_site_label_1
_geom_bond_atom_site_label_2
_geom_bond_distance
_geom_bond_site_symmetry_2
_geom_bond_publ_flag
Fe1 N1 1.981(2) . ?
Fe1 N2 1.994(2) . ?
Fe1 N3 2.005(2) . ?
Fe1 C1 1.953(2) . ?
Fe1 C12 1.946(2) . ?
Fe1 C23 1.964(3) . ?
N1 C7 1.372(3) . ?
N1 C11 1.356(3) . ?
N2 C18 1.378(3) . ?
N2 C22 1.371(3) . ?
N3 C29 1.372(4) . ?
N3 C33 1.357(4) . ?
C1 C2 1.413(3) . ?
C1 C6 1.418(3) . ?
C2 H2 0.9500 . ?
C2 C3 1.385(3) . ?
C3 H3 0.9500 . ?
C3 C4 1.399(4) . ?
C4 H4 0.9500 . ?
C4 C5 1.383(4) . ?
C5 H5 0.9500 . ?
C5 C6 1.398(3) . ?
C6 C7 1.460(3) . ?
C7 C8 1.392(3) . ?
C8 H8 0.9500 . ?
C8 C9 1.379(4) . ?
C9 H9 0.9500 . ?
C9 C10 1.393(4) . ?
C10 H10 0.9500 . ?
C10 C11 1.380(4) . ?
C11 H11 0.9500 . ?
C12 C13 1.398(3) . ?
C12 C17 1.405(3) . ?
C13 H13 0.9500 . ?
C13 C14 1.380(3) . ?
C14 H14 0.9500 . ?
C14 C15 1.393(3) . ?
C15 H15 0.9500 . ?
C15 C16 1.378(3) . ?
C16 H16 0.9500 . ?
C16 C17 1.399(3) . ?
C17 C18 1.461(3) . ?
C18 C19 1.393(3) . ?
C19 H19 0.9500 . ?
C19 C20 1.392(3) . ?
C20 H20 0.9500 . ?
C20 C21 1.389(4) . ?
C21 H21 0.9500 . ?
C21 C22 1.378(4) . ?
C22 H22 0.9500 . ?
C23 C24 1.402(4) . ?
C23 C28 1.425(3) . ?
C24 H24 0.9500 . ?
C24 C25 1.388(4) . ?
C25 H25 0.9500 . ?
C25 C26 1.412(4) . ?
C26 H26 0.9500 . ?
C26 C27 1.373(5) . ?
C27 H27 0.9500 . ?
C27 C28 1.399(4) . ?
C28 C29 1.452(4) . ?
C29 C30 1.408(3) . ?
C30 H30 0.9500 . ?
C30 C31 1.371(5) . ?
C31 H31 0.9500 . ?
C31 C32 1.390(5) . ?
C32 H32 0.9500 . ?
C32 C33 1.382(3) . ?
C33 H33 0.9500 . ?
K1 O1 2.8257(16) . ?
K1 O2 2.8216(18) . ?
K1 O3 2.8329(18) . ?
K1 O4 2.834(2) . ?
K1 N4 2.986(2) . ?
K1 N5 2.921(7) . ?
K1 N5' 3.097(12) . ?
K1 O5 2.961(5) . ?
K1 O6 2.812(4) . ?
K1 O5' 2.720(10) . ?
K1 O6' 2.803(7) . ?
O1 C35 1.429(3) . ?
O1 C36 1.421(3) . ?
O2 C37 1.413(3) . ?
O2 C38 1.433(7) . ?
O2 C38' 1.453(13) . ?
O3 C41 1.424(3) . ?
O3 C42 1.427(3) . ?
O4 C44' 1.496(11) . ?
O4 C43 1.414(4) . ?
O4 C44 1.416(8) . ?
N4 C34 1.471(3) . ?
N4 C40 1.470(3) . ?
N4 C46 1.484(7) . ?
N4 C46' 1.493(12) . ?
C34 H34A 0.9900 . ?
C34 H34B 0.9900 . ?
C34 C35 1.501(4) . ?
C35 H35A 0.9900 . ?
C35 H35B 0.9900 . ?
C36 H36A 0.9900 . ?
C36 H36B 0.9900 . ?
C36 C37 1.491(3) . ?
C37 H37A 0.9900 . ?
C37 H37B 0.9900 . ?
N5 C39 1.482(7) . ?
N5 C51 1.461(7) . ?
N5 C45 1.464(7) . ?
C39 H39A 0.9900 . ?
C39 H39B 0.9900 . ?
C39 C38 1.496(8) . ?
C38 H38A 0.9900 . ?
C38 H38B 0.9900 . ?
N5' C45' 1.472(11) . ?
N5' C39' 1.475(10) . ?
N5' C51' 1.467(13) . ?
C45' H45A 0.9900 . ?
C45' H45B 0.9900 . ?
C45' C44' 1.512(12) . ?
C44' H44A 0.9900 . ?
C44' H44B 0.9900 . ?
C39' H39C 0.9900 . ?
C39' H39D 0.9900 . ?
C39' C38' 1.518(12) . ?
C38' H38C 0.9900 . ?
C38' H38D 0.9900 . ?
C40 H40A 0.9900 . ?
C40 H40B 0.9900 . ?
C40 C41 1.500(4) . ?
C41 H41A 0.9900 . ?
C41 H41B 0.9900 . ?
C42 H42A 0.9900 . ?
C42 H42B 0.9900 . ?
C42 C43 1.495(5) . ?
C43 H43A 0.9900 . ?
C43 H43B 0.9900 . ?
C46 H46A 0.9900 . ?
C46 H46B 0.9900 . ?
C46 C47 1.509(9) . ?
C47 H47A 0.9900 . ?
C47 H47B 0.9900 . ?
C47 O5 1.417(7) . ?
O5 C48 1.426(6) . ?
C48 H48A 0.9900 . ?
C48 H48B 0.9900 . ?
C48 C49 1.499(8) . ?
C49 H49A 0.9900 . ?
C49 H49B 0.9900 . ?
C49 O6 1.434(7) . ?
O6 C50 1.426(6) . ?
C50 H50A 0.9900 . ?
C50 H50B 0.9900 . ?
C50 C51 1.510(8) . ?
C51 H51A 0.9900 . ?
C51 H51B 0.9900 . ?
C45 H45C 0.9900 . ?
C45 H45D 0.9900 . ?
C45 C44 1.478(7) . ?
C44 H44C 0.9900 . ?
C44 H44D 0.9900 . ?
C46' H46C 0.9900 . ?
C46' H46D 0.9900 . ?
C46' C47' 1.505(12) . ?
C47' H47C 0.9900 . ?
C47' H47D 0.9900 . ?
C47' O5' 1.415(12) . ?
O5' C48' 1.414(10) . ?
C48' H48C 0.9900 . ?
C48' H48D 0.9900 . ?
C48' C49' 1.504(13) . ?
C49' H49C 0.9900 . ?
C49' H49D 0.9900 . ?
C49' O6' 1.417(9) . ?
O6' C50' 1.427(10) . ?
C50' H50C 0.9900 . ?
C50' H50D 0.9900 . ?
C50' C51' 1.487(12) . ?
C51' H51C 0.9900 . ?
C51' H51D 0.9900 . ?
O7 C52 1.396(5) . ?
O7 C55 1.445(5) . ?
C52 H52A 0.9900 . ?
C52 H52B 0.9900 . ?
C52 C53 1.445(5) . ?
C53 H53A 0.9900 . ?
C53 H53B 0.9900 . ?
C53 C54 1.529(5) . ?
C54 H54A 0.9900 . ?
C54 H54B 0.9900 . ?
C54 C55 1.502(5) . ?
C55 H55A 0.9900 . ?
C55 H55B 0.9900 . ?
O8 C56 1.440(5) . ?
O8 C59 1.432(6) . ?
C56 H56A 0.9900 . ?
C56 H56B 0.9900 . ?
C56 C57 1.490(6) . ?
C57 H57A 0.9900 . ?
C57 H57B 0.9900 . ?
C57 C58 1.507(7) . ?
C58 H58A 0.9900 . ?
C58 H58B 0.9900 . ?
C58 C59 1.488(6) . ?
C59 H59A 0.9900 . ?
C59 H59B 0.9900 . ?

loop_
_geom_torsion_atom_site_label_1
_geom_torsion_atom_site_label_2
_geom_torsion_atom_site_label_3
_geom_torsion_atom_site_label_4
_geom_torsion
_geom_torsion_site_symmetry_1
_geom_torsion_site_symmetry_2
_geom_torsion_site_symmetry_3
_geom_torsion_site_symmetry_4
_geom_torsion_publ_flag
Fe1 N1 C7 C6 3.2(3) . . . . ?
Fe1 N1 C7 C8 -176.44(19) . . . . ?
Fe1 N1 C11 C10 175.5(2) . . . . ?
Fe1 N2 C18 C17 -0.2(2) . . . . ?
Fe1 N2 C18 C19 179.59(17) . . . . ?
Fe1 N2 C22 C21 -178.18(17) . . . . ?
Fe1 N3 C29 C28 1.9(3) . . . . ?
Fe1 N3 C29 C30 -179.41(18) . . . . ?
Fe1 N3 C33 C32 179.38(19) . . . . ?
Fe1 C1 C2 C3 177.57(18) . . . . ?
Fe1 C1 C6 C5 -178.09(17) . . . . ?
Fe1 C1 C6 C7 0.4(3) . . . . ?
Fe1 C12 C13 C14 175.39(17) . . . . ?
Fe1 C12 C17 C16 -175.05(17) . . . . ?
Fe1 C12 C17 C18 3.8(2) . . . . ?
Fe1 C23 C24 C25 179.29(19) . . . . ?
Fe1 C23 C28 C27 179.9(2) . . . . ?
Fe1 C23 C28 C29 -3.0(3) . . . . ?
N1 C7 C8 C9 0.2(4) . . . . ?
N2 C18 C19 C20 -1.7(3) . . . . ?
N3 C29 C30 C31 -0.1(4) . . . . ?
C1 C2 C3 C4 1.0(4) . . . . ?
C1 C6 C7 N1 -2.3(3) . . . . ?
C1 C6 C7 C8 177.3(2) . . . . ?
C2 C1 C6 C5 1.4(3) . . . . ?
C2 C1 C6 C7 179.8(2) . . . . ?
C2 C3 C4 C5 0.4(3) . . . . ?
C3 C4 C5 C6 -0.8(3) . . . . ?
C4 C5 C6 C1 -0.2(3) . . . . ?
C4 C5 C6 C7 -178.5(2) . . . . ?
C5 C6 C7 N1 176.1(2) . . . . ?
C5 C6 C7 C8 -4.2(4) . . . . ?
C6 C1 C2 C3 -1.8(3) . . . . ?
C6 C7 C8 C9 -179.5(3) . . . . ?
C7 N1 C11 C10 -0.7(4) . . . . ?
C7 C8 C9 C10 0.1(4) . . . . ?
C8 C9 C10 C11 -0.6(5) . . . . ?
C9 C10 C11 N1 0.9(5) . . . . ?
C11 N1 C7 C6 179.8(2) . . . . ?
C11 N1 C7 C8 0.1(4) . . . . ?
C12 C13 C14 C15 -0.5(4) . . . . ?
C12 C17 C18 N2 -2.2(3) . . . . ?
C12 C17 C18 C19 177.9(2) . . . . ?
C13 C12 C17 C16 1.1(3) . . . . ?
C13 C12 C17 C18 179.96(18) . . . . ?
C13 C14 C15 C16 0.4(4) . . . . ?
C14 C15 C16 C17 0.5(4) . . . . ?
C15 C16 C17 C12 -1.3(3) . . . . ?
C15 C16 C17 C18 180.0(2) . . . . ?
C16 C17 C18 N2 176.6(2) . . . . ?
C16 C17 C18 C19 -3.3(3) . . . . ?
C17 C12 C13 C14 -0.2(3) . . . . ?
C17 C18 C19 C20 178.2(2) . . . . ?
C18 N2 C22 C21 -0.3(3) . . . . ?
C18 C19 C20 C21 0.6(3) . . . . ?
C19 C20 C21 C22 0.5(4) . . . . ?
C20 C21 C22 N2 -0.7(4) . . . . ?
C22 N2 C18 C17 -178.38(19) . . . . ?
C22 N2 C18 C19 1.5(3) . . . . ?
C23 C24 C25 C26 1.3(4) . . . . ?
C23 C28 C29 N3 0.7(3) . . . . ?
C23 C28 C29 C30 -177.9(2) . . . . ?
C24 C23 C28 C27 -0.1(3) . . . . ?
C24 C23 C28 C29 177.0(2) . . . . ?
C24 C25 C26 C27 -0.9(4) . . . . ?
C25 C26 C27 C28 0.2(4) . . . . ?
C26 C27 C28 C23 0.4(4) . . . . ?
C26 C27 C28 C29 -176.5(3) . . . . ?
C27 C28 C29 N3 177.7(2) . . . . ?
C27 C28 C29 C30 -0.8(4) . . . . ?
C28 C23 C24 C25 -0.7(4) . . . . ?
C28 C29 C30 C31 178.3(2) . . . . ?
C29 N3 C33 C32 -0.4(4) . . . . ?
C29 C30 C31 C32 -0.2(4) . . . . ?
C30 C31 C32 C33 0.2(4) . . . . ?
C31 C32 C33 N3 0.1(4) . . . . ?
C33 N3 C29 C28 -178.2(2) . . . . ?
C33 N3 C29 C30 0.4(3) . . . . ?
K1 O1 C35 C34 -57.3(2) . . . . ?
K1 O1 C36 C37 43.3(2) . . . . ?
K1 O2 C37 C36 50.1(2) . . . . ?
K1 O2 C38 C39 -39.5(7) . . . . ?
K1 O2 C38' C39' -28.6(13) . . . . ?
K1 O3 C41 C40 -45.9(3) . . . . ?
K1 O3 C42 C43 50.9(3) . . . . ?
K1 O4 C44' C45' -59.3(10) . . . . ?
K1 O4 C43 C42 45.2(3) . . . . ?
K1 O4 C44 C45 -48.3(7) . . . . ?
K1 N4 C34 C35 -38.7(3) . . . . ?
K1 N4 C40 C41 -49.4(3) . . . . ?
K1 N4 C46 C47 -41.2(9) . . . . ?
K1 N4 C46' C47' -32.6(17) . . . . ?
K1 N5 C39 C38 -51.5(6) . . . . ?
K1 N5 C51 C50 -49.8(5) . . . . ?
K1 N5 C45 C44 -41.0(6) . . . . ?
K1 N5' C45' C44' -43.2(11) . . . . ?
K1 N5' C39' C38' -48.6(11) . . . . ?
K1 N5' C51' C50' -55.2(10) . . . . ?
K1 O5 C48 C49 48.5(5) . . . . ?
K1 O6 C50 C51 -41.4(5) . . . . ?
K1 O5' C48' C49' 42.9(10) . . . . ?
K1 O6' C50' C51' -31.3(12) . . . . ?
O1 C36 C37 O2 -61.4(2) . . . . ?
O3 C42 C43 O4 -64.4(4) . . . . ?
N4 C34 C35 O1 67.3(3) . . . . ?
N4 C40 C41 O3 66.2(3) . . . . ?
N4 C46 C47 O5 64.7(9) . . . . ?
N4 C46' C47' O5' 65.7(19) . . . . ?
C34 N4 C40 C41 -167.2(2) . . . . ?
C34 N4 C46 C47 80.4(7) . . . . ?
C34 N4 C46' C47' 83.4(15) . . . . ?
C35 O1 C36 C37 173.55(19) . . . . ?
C36 O1 C35 C34 170.11(19) . . . . ?
C37 O2 C38 C39 -175.8(4) . . . . ?
C37 O2 C38' C39' 179.2(7) . . . . ?
N5 C39 C38 O2 63.1(8) . . . . ?
N5 C45 C44 O4 62.5(9) . . . . ?
C39 N5 C51 C50 -167.6(5) . . . . ?
C39 N5 C45 C44 76.7(8) . . . . ?
C38 O2 C37 C36 -172.2(4) . . . . ?
N5' C45' C44' O4 66.0(13) . . . . ?
N5' C39' C38' O2 52.4(14) . . . . ?
C45' N5' C39' C38' -169.0(11) . . . . ?
C45' N5' C51' C50' 64.6(13) . . . . ?
C44' O4 C43 C42 175.5(7) . . . . ?
C39' N5' C45' C44' 77.4(13) . . . . ?
C39' N5' C51' C50' -174.4(9) . . . . ?
C38' O2 C37 C36 -155.2(7) . . . . ?
C40 N4 C34 C35 78.5(3) . . . . ?
C40 N4 C46 C47 -162.4(6) . . . . ?
C40 N4 C46' C47' -148.6(13) . . . . ?
C41 O3 C42 C43 -173.4(3) . . . . ?
C42 O3 C41 C40 -179.8(2) . . . . ?
C43 O4 C44' C45' 173.4(7) . . . . ?
C43 O4 C44 C45 173.0(5) . . . . ?
C46 N4 C34 C35 -165.6(4) . . . . ?
C46 N4 C40 C41 77.5(5) . . . . ?
C46 C47 O5 K1 -56.9(7) . . . . ?
C46 C47 O5 C48 173.8(6) . . . . ?
C47 O5 C48 C49 178.7(5) . . . . ?
O5 C48 C49 O6 -65.5(6) . . . . ?
C48 C49 O6 K1 50.1(5) . . . . ?
C48 C49 O6 C50 -167.9(4) . . . . ?
C49 O6 C50 C51 176.6(5) . . . . ?
O6 C50 C51 N5 63.1(6) . . . . ?
C51 N5 C39 C38 67.2(8) . . . . ?
C51 N5 C45 C44 -161.5(6) . . . . ?
C45 N5 C39 C38 -171.4(6) . . . . ?
C45 N5 C51 C50 72.1(7) . . . . ?
C44 O4 C43 C42 -176.9(5) . . . . ?
C46' N4 C34 C35 -150.2(6) . . . . ?
C46' N4 C40 C41 62.8(8) . . . . ?
C46' C47' O5' K1 -56.6(11) . . . . ?
C46' C47' O5' C48' 171.9(10) . . . . ?
C47' O5' C48' C49' 170.8(9) . . . . ?
O5' C48' C49' O6' -63.5(10) . . . . ?
C48' C49' O6' K1 51.1(8) . . . . ?
C48' C49' O6' C50' -162.3(8) . . . . ?
C49' O6' C50' C51' -173.0(9) . . . . ?
O6' C50' C51' N5' 60.6(13) . . . . ?
C51' N5' C45' C44' -159.8(10) . . . . ?
C51' N5' C39' C38' 67.3(13) . . . . ?
O7 C52 C53 C54 21.5(5) . . . . ?
C52 O7 C55 C54 -19.9(4) . . . . ?
C52 C53 C54 C55 -31.5(4) . . . . ?
C53 C54 C55 O7 31.9(4) . . . . ?
C55 O7 C52 C53 -1.5(5) . . . . ?
O8 C56 C57 C58 25.9(5) . . . . ?
C56 O8 C59 C58 -10.9(5) . . . . ?
C56 C57 C58 C59 -31.8(5) . . . . ?
C57 C58 C59 O8 25.6(5) . . . . ?
C59 O8 C56 C57 -9.3(5) . . . . ?
